data_7026694
loop_
_publ_author_name
'Chen, Tsun-Ren'
'Lee, Hsiu-Pen'
'Chen, Jhy-Der'
'Chen, Kelvin H.-C.'

_publ_section_title
;
 An 18+\d iridium dimer releasing metalloradicals spontaneously.
;
_journal_issue 40
_journal_name_full 'Dalton transactions (Cambridge, England : 2003)'
_journal_page_first 9458
_journal_page_last 9461
_journal_paper_doi 10.1039/c0dt00605j
_journal_volume 39
_journal_year 2010
_chemical_formula_moiety 'C33 H15 Br2 F4 Ir N2 O3'
_chemical_formula_sum 'C33 H15 Br2 F4 Ir N2 O3'
_chemical_formula_weight 915.49
_space_group_IT_number 14
_symmetry_cell_setting monoclinic
_symmetry_Int_Tables_number 14
_symmetry_space_group_name_Hall '-P 2yn'
_symmetry_space_group_name_H-M 'P 1 21/n 1'
_atom_sites_solution_hydrogens geom
_atom_sites_solution_primary direct
_atom_sites_solution_secondary difmap
_audit_creation_method SHELXL-97
_cell_angle_alpha 90.00
_cell_angle_beta 102.514(2)
_cell_angle_gamma 90.00
_cell_formula_units_Z 4
_cell_length_a 14.5053(3)
_cell_length_b 12.1682(3)
_cell_length_c 16.3047(3)
_cell_measurement_reflns_used 8671
_cell_measurement_temperature 110(2)
_cell_measurement_theta_max 29.1200
_cell_measurement_theta_min 2.8735
_cell_volume 2809.47(11)
_computing_cell_refinement
;
CrysAlis RED, Oxford Diffraction Ltd.,
Version 1.171.32.29 (release 10-06-2008 CrysAlis171 .NET)
(compiled Jun 10 2008,16:49:55)
;
_computing_data_collection
;
CrysAlis CCD, Oxford Diffraction Ltd.,
Version 1.171.32.29 (release 10-06-2008 CrysAlis171 .NET)
(compiled Jun 10 2008,16:49:55)
;
_computing_data_reduction
;
CrysAlis RED, Oxford Diffraction Ltd.,
Version 1.171.32.29 (release 10-06-2008 CrysAlis171 .NET)
(compiled Jun 10 2008,16:49:55)
;
_computing_molecular_graphics 'Bruker SHELXTL'
_computing_publication_material 'Bruker SHELXTL'
_computing_structure_refinement 'SHELXL-97 (Sheldrick, 1997)'
_computing_structure_solution 'SHELXS-97 (Sheldrick, 1990)'
_diffrn_ambient_temperature 110(2)
_diffrn_measured_fraction_theta_full 0.999
_diffrn_measured_fraction_theta_max 0.855
_diffrn_measurement_device_type 'CCD detector'
_diffrn_measurement_method '\w scans'
_diffrn_radiation_monochromator graphite
_diffrn_radiation_probe x-ray
_diffrn_radiation_type MoK\a
_diffrn_radiation_wavelength 0.71073
_diffrn_reflns_av_R_equivalents 0.0276
_diffrn_reflns_av_sigmaI/netI 0.0478
_diffrn_reflns_limit_h_max 19
_diffrn_reflns_limit_h_min -19
_diffrn_reflns_limit_k_max 16
_diffrn_reflns_limit_k_min -14
_diffrn_reflns_limit_l_max 20
_diffrn_reflns_limit_l_min -21
_diffrn_reflns_number 13799
_diffrn_reflns_theta_full 26.00
_diffrn_reflns_theta_max 29.20
_diffrn_reflns_theta_min 2.88
_diffrn_source 'fine-focus sealed tube'
_exptl_absorpt_coefficient_mu 7.664
_exptl_absorpt_correction_T_max 1.00000
_exptl_absorpt_correction_T_min 0.38349
_exptl_absorpt_correction_type multi-scan
_exptl_absorpt_process_details
;
CrysAlisPro, Oxford Diffraction Ltd.,
Version 1.171.33.46 (release 27-08-2009 CrysAlis171 .NET)
(compiled Aug 27 2009,17:19:36)
Empirical absorption correction using spherical harmonics,
implemented in SCALE3 ABSPACK scaling algorithm.
;
_exptl_crystal_colour yellow
_exptl_crystal_density_diffrn 2.164
_exptl_crystal_density_method 'not measured'
_exptl_crystal_description parallelepiped
_exptl_crystal_F_000 1736
_exptl_crystal_size_max 0.74
_exptl_crystal_size_mid 0.56
_exptl_crystal_size_min 0.44
_refine_diff_density_max 1.270
_refine_diff_density_min -1.108
_refine_diff_density_rms 0.138
_refine_ls_extinction_method none
_refine_ls_goodness_of_fit_ref 1.023
_refine_ls_hydrogen_treatment constr
_refine_ls_matrix_type full
_refine_ls_number_parameters 400
_refine_ls_number_reflns 6500
_refine_ls_number_restraints 0
_refine_ls_restrained_S_all 1.023
_refine_ls_R_factor_all 0.0366
_refine_ls_R_factor_gt 0.0246
_refine_ls_shift/su_max 0.001
_refine_ls_shift/su_mean 0.000
_refine_ls_structure_factor_coef Fsqd
_refine_ls_weighting_details 'calc w=1/[\s^2^(Fo^2^)+(0.0204P)^2^+0.0000P] where P=(Fo^2^+2Fc^2^)/3'
_refine_ls_weighting_scheme calc
_refine_ls_wR_factor_gt 0.0484
_refine_ls_wR_factor_ref 0.0494
_reflns_number_gt 5122
_reflns_number_total 6500
_reflns_threshold_expression >2sigma(I)
_cod_data_source_file c0dt00605j.txt
_cod_data_source_block 5
_cod_original_cell_volume 2809.47(10)
_cod_original_sg_symbol_H-M 'P 21/n'
_cod_database_code 7026694

loop_
_symmetry_equiv_pos_as_xyz
'x, y, z'
'-x+1/2, y+1/2, -z+1/2'
'-x, -y, -z'
'x-1/2, -y-1/2, z-1/2'

loop_
_atom_site_label
_atom_site_type_symbol
_atom_site_fract_x
_atom_site_fract_y
_atom_site_fract_z
_atom_site_U_iso_or_equiv
_atom_site_adp_type
_atom_site_occupancy
_atom_site_symmetry_multiplicity
_atom_site_calc_flag
_atom_site_refinement_flags
Ir Ir 0.400420(9) -0.093020(12) -0.785610(8) 0.00718(4) Uani 1 1 d .
Br1 Br 0.34373(3) -0.42849(3) -1.05429(2) 0.01774(9) Uani 1 1 d .
Br2 Br 0.09384(3) -0.06480(3) -1.08576(2) 0.02169(10) Uani 1 1 d .
F1 F 0.43206(16) 0.31921(18) -1.00600(13) 0.0225(5) Uani 1 1 d .
F2 F 0.25779(14) 0.13614(19) -0.83876(13) 0.0191(5) Uani 1 1 d .
F3 F 0.54729(16) 0.19823(19) -0.46693(12) 0.0235(6) Uani 1 1 d .
F4 F 0.62701(14) -0.02008(19) -0.67681(12) 0.0181(5) Uani 1 1 d .
O1 O 0.63140(17) -0.0293(2) -0.88633(15) 0.0149(6) Uani 1 1 d .
O2 O 0.22988(17) 0.0323(2) -0.63595(14) 0.0124(6) Uani 1 1 d .
O3 O 0.40764(18) -0.3202(2) -0.70619(15) 0.0168(5) Uani 1 1 d .
N1 N 0.52226(19) -0.1085(3) -0.82866(16) 0.0100(7) Uani 1 1 d .
N2 N 0.2856(2) -0.0543(3) -0.73530(17) 0.0104(7) Uani 1 1 d .
C1 C 0.5992(2) -0.1800(3) -0.8181(2) 0.0103(8) Uani 1 1 d .
C2 C 0.6161(3) -0.2834(3) -0.7806(2) 0.0154(8) Uani 1 1 d .
H2A H 0.5700 -0.3201 -0.7573 0.018 Uiso 1 1 calc R
C3 C 0.7036(3) -0.3296(4) -0.7791(2) 0.0172(9) Uani 1 1 d .
H3A H 0.7177 -0.4000 -0.7545 0.021 Uiso 1 1 calc R
C4 C 0.7717(3) -0.2753(4) -0.8128(2) 0.0228(10) Uani 1 1 d .
H4A H 0.8316 -0.3090 -0.8086 0.027 Uiso 1 1 calc R
C5 C 0.7547(3) -0.1735(4) -0.8525(2) 0.0200(9) Uani 1 1 d .
H5A H 0.8000 -0.1372 -0.8771 0.024 Uiso 1 1 calc R
C6 C 0.6664(3) -0.1298(3) -0.8530(2) 0.0150(8) Uani 1 1 d .
C7 C 0.5440(2) -0.0233(3) -0.8687(2) 0.0104(8) Uani 1 1 d .
C8 C 0.4808(3) 0.0679(3) -0.8878(2) 0.0119(8) Uani 1 1 d .
C9 C 0.4956(3) 0.1559(3) -0.9391(2) 0.0148(8) Uani 1 1 d .
H9A H 0.5510 0.1621 -0.9610 0.018 Uiso 1 1 calc R
C10 C 0.4236(3) 0.2334(3) -0.9554(2) 0.0178(9) Uani 1 1 d .
C11 C 0.3438(3) 0.2270(3) -0.9224(2) 0.0153(8) Uani 1 1 d .
H11A H 0.2953 0.2809 -0.9349 0.018 Uiso 1 1 calc R
C12 C 0.3372(3) 0.1394(3) -0.8705(2) 0.0127(8) Uani 1 1 d .
C13 C 0.4017(2) 0.0539(3) -0.8518(2) 0.0099(8) Uani 1 1 d .
C14 C 0.1897(2) -0.0828(3) -0.7466(2) 0.0111(8) Uani 1 1 d .
C15 C 0.1310(3) -0.1526(3) -0.8012(2) 0.0138(8) Uani 1 1 d .
H15A H 0.1525 -0.1919 -0.8438 0.017 Uiso 1 1 calc R
C16 C 0.0384(3) -0.1625(3) -0.7905(2) 0.0167(9) Uani 1 1 d .
H16A H -0.0039 -0.2096 -0.8272 0.020 Uiso 1 1 calc R
C17 C 0.0054(3) -0.1058(3) -0.7281(2) 0.0176(9) Uani 1 1 d .
H17A H -0.0584 -0.1147 -0.7237 0.021 Uiso 1 1 calc R
C18 C 0.0650(3) -0.0359(3) -0.6718(2) 0.0139(8) Uani 1 1 d .
H18A H 0.0440 0.0028 -0.6286 0.017 Uiso 1 1 calc R
C19 C 0.1562(3) -0.0274(3) -0.6835(2) 0.0120(8) Uani 1 1 d .
C20 C 0.3059(3) 0.0103(3) -0.6695(2) 0.0111(8) Uani 1 1 d .
C21 C 0.3993(3) 0.0453(3) -0.6354(2) 0.0112(8) Uani 1 1 d .
C22 C 0.4240(3) 0.1142(3) -0.5641(2) 0.0141(8) Uani 1 1 d .
H22A H 0.3778 0.1454 -0.5378 0.017 Uiso 1 1 calc R
C23 C 0.5184(3) 0.1333(3) -0.5354(2) 0.0161(9) Uani 1 1 d .
C24 C 0.5875(3) 0.0878(3) -0.5718(2) 0.0159(8) Uani 1 1 d .
H24A H 0.6528 0.1006 -0.5495 0.019 Uiso 1 1 calc R
C25 C 0.5571(3) 0.0229(3) -0.6421(2) 0.0133(8) Uani 1 1 d .
C26 C 0.4646(3) -0.0017(3) -0.6769(2) 0.0110(8) Uani 1 1 d .
C27 C 0.3249(2) -0.1595(3) -0.9005(2) 0.0085(7) Uani 1 1 d .
C28 C 0.3530(2) -0.2570(3) -0.9342(2) 0.0118(8) Uani 1 1 d .
H28A H 0.4059 -0.2969 -0.9040 0.014 Uiso 1 1 calc R
C29 C 0.3034(3) -0.2952(3) -1.0116(2) 0.0125(8) Uani 1 1 d .
C30 C 0.2263(2) -0.2410(3) -1.0594(2) 0.0134(8) Uani 1 1 d .
H30A H 0.1935 -0.2681 -1.1124 0.016 Uiso 1 1 calc R
C31 C 0.1999(2) -0.1449(3) -1.0253(2) 0.0135(8) Uani 1 1 d .
C32 C 0.2467(2) -0.1029(3) -0.9479(2) 0.0120(8) Uani 1 1 d .
H32A H 0.2260 -0.0363 -0.9274 0.014 Uiso 1 1 calc R
C33 C 0.4061(3) -0.2343(3) -0.7342(2) 0.0168(5) Uani 1 1 d .

loop_
_atom_site_aniso_label
_atom_site_aniso_U_11
_atom_site_aniso_U_22
_atom_site_aniso_U_33
_atom_site_aniso_U_23
_atom_site_aniso_U_13
_atom_site_aniso_U_12
Ir 0.00599(6) 0.00730(7) 0.00858(6) -0.00059(6) 0.00228(5) -0.00044(7)
Br1 0.01828(19) 0.0159(2) 0.01880(18) -0.00771(16) 0.00350(15) 0.00124(18)
Br2 0.0179(2) 0.0185(2) 0.0230(2) -0.00087(16) -0.00801(16) 0.00417(18)
F1 0.0342(14) 0.0126(13) 0.0222(12) 0.0081(10) 0.0093(10) 0.0004(11)
F2 0.0134(11) 0.0189(13) 0.0269(12) 0.0030(10) 0.0087(10) 0.0062(10)
F3 0.0322(14) 0.0192(14) 0.0169(11) -0.0113(10) 0.0009(10) -0.0059(12)
F4 0.0091(10) 0.0226(14) 0.0221(12) -0.0063(10) 0.0025(9) -0.0008(10)
O1 0.0105(13) 0.0134(15) 0.0233(14) -0.0025(12) 0.0089(11) -0.0019(12)
O2 0.0108(13) 0.0118(15) 0.0166(13) -0.0021(11) 0.0076(11) 0.0018(12)
O3 0.0163(11) 0.0131(12) 0.0224(12) 0.0044(9) 0.0075(9) 0.0001(11)
N1 0.0068(14) 0.0116(18) 0.0107(14) -0.0005(13) -0.0001(12) -0.0005(14)
N2 0.0107(15) 0.0085(16) 0.0133(15) -0.0007(12) 0.0057(12) 0.0012(14)
C1 0.0099(18) 0.011(2) 0.0097(17) -0.0013(15) 0.0027(14) 0.0003(17)
C2 0.019(2) 0.012(2) 0.0147(18) 0.0002(16) 0.0034(16) 0.0043(18)
C3 0.0115(19) 0.020(2) 0.020(2) -0.0005(17) 0.0021(16) 0.0041(19)
C4 0.016(2) 0.026(3) 0.026(2) -0.0041(19) 0.0055(18) 0.007(2)
C5 0.011(2) 0.023(2) 0.026(2) -0.0061(18) 0.0052(17) 0.0005(19)
C6 0.0113(19) 0.016(2) 0.0179(19) -0.0041(16) 0.0034(16) -0.0018(18)
C7 0.0048(17) 0.018(2) 0.0095(17) -0.0030(15) 0.0034(14) -0.0022(17)
C8 0.0136(18) 0.011(2) 0.0105(17) -0.0014(14) 0.0004(14) 0.0026(17)
C9 0.0152(19) 0.011(2) 0.0183(19) 0.0020(16) 0.0042(16) -0.0013(18)
C10 0.030(2) 0.008(2) 0.0144(19) -0.0004(16) 0.0031(17) -0.0029(19)
C11 0.017(2) 0.009(2) 0.0191(19) -0.0033(16) 0.0034(16) -0.0020(18)
C12 0.0117(19) 0.009(2) 0.0165(19) -0.0027(15) 0.0023(16) 0.0000(17)
C13 0.0095(18) 0.0063(18) 0.0127(17) -0.0001(14) 0.0000(14) 0.0002(16)
C14 0.0092(17) 0.009(2) 0.0161(17) 0.0045(15) 0.0045(14) 0.0019(17)
C15 0.0136(19) 0.013(2) 0.0157(19) -0.0012(16) 0.0043(16) -0.0052(18)
C16 0.0135(19) 0.019(2) 0.017(2) 0.0022(17) 0.0025(16) 0.0007(19)
C17 0.0131(18) 0.022(2) 0.0176(18) 0.0075(18) 0.0038(15) 0.0022(19)
C18 0.0105(18) 0.012(2) 0.019(2) 0.0043(16) 0.0045(16) 0.0012(17)
C19 0.0126(19) 0.008(2) 0.0152(19) -0.0007(15) 0.0035(15) -0.0009(17)
C20 0.0154(19) 0.0053(19) 0.0138(18) 0.0031(15) 0.0055(15) 0.0025(17)
C21 0.0122(18) 0.0084(19) 0.0143(18) 0.0027(15) 0.0055(15) -0.0007(17)
C22 0.022(2) 0.008(2) 0.0136(18) -0.0008(15) 0.0049(16) -0.0030(17)
C23 0.024(2) 0.013(2) 0.0102(18) -0.0025(15) 0.0023(16) -0.0057(19)
C24 0.0187(19) 0.012(2) 0.0151(17) -0.0018(17) 0.0006(15) -0.0059(19)
C25 0.0131(19) 0.013(2) 0.0145(19) 0.0016(15) 0.0051(16) -0.0004(18)
C26 0.0173(19) 0.009(2) 0.0078(17) 0.0031(14) 0.0048(15) 0.0012(17)
C27 0.0083(17) 0.010(2) 0.0085(17) 0.0013(14) 0.0047(14) -0.0012(16)
C28 0.0121(18) 0.013(2) 0.0115(16) -0.0004(15) 0.0064(15) -0.0009(17)
C29 0.0120(18) 0.009(2) 0.0189(19) -0.0021(16) 0.0077(15) 0.0001(17)
C30 0.0126(18) 0.015(2) 0.0125(18) -0.0005(15) 0.0021(15) -0.0045(18)
C31 0.0094(18) 0.015(2) 0.0145(18) 0.0042(16) -0.0013(15) 0.0030(17)
C32 0.0115(17) 0.013(2) 0.0122(17) -0.0007(16) 0.0041(14) -0.0043(18)
C33 0.0163(11) 0.0131(12) 0.0224(12) 0.0044(9) 0.0075(9) 0.0001(11)

loop_
_atom_type_symbol
_atom_type_description
_atom_type_scat_dispersion_real
_atom_type_scat_dispersion_imag
_atom_type_scat_source
C C 0.0033 0.0016 'International Tables Vol C Tables 4.2.6.8 and 6.1.1.4'
H H 0.0000 0.0000 'International Tables Vol C Tables 4.2.6.8 and 6.1.1.4'
N N 0.0061 0.0033 'International Tables Vol C Tables 4.2.6.8 and 6.1.1.4'
O O 0.0106 0.0060 'International Tables Vol C Tables 4.2.6.8 and 6.1.1.4'
F F 0.0171 0.0103 'International Tables Vol C Tables 4.2.6.8 and 6.1.1.4'
Br Br -0.2901 2.4595 'International Tables Vol C Tables 4.2.6.8 and 6.1.1.4'
Ir Ir -1.4442 7.9887 'International Tables Vol C Tables 4.2.6.8 and 6.1.1.4'

loop_
_geom_angle_atom_site_label_1
_geom_angle_atom_site_label_2
_geom_angle_atom_site_label_3
_geom_angle
C33 Ir N1 96.30(14)
C33 Ir N2 89.58(14)
N1 Ir N2 171.23(12)
C33 Ir C13 173.60(15)
N1 Ir C13 78.26(13)
N2 Ir C13 96.22(13)
C33 Ir C27 90.51(15)
N1 Ir C27 88.91(12)
N2 Ir C27 97.56(12)
C13 Ir C27 86.05(13)
C33 Ir C26 97.77(15)
N1 Ir C26 94.56(13)
N2 Ir C26 78.16(13)
C13 Ir C26 86.10(13)
C27 Ir C26 170.60(14)
C7 O1 C6 104.1(3)
C20 O2 C19 105.5(3)
C7 N1 C1 106.5(3)
C7 N1 Ir 114.9(2)
C1 N1 Ir 137.8(2)
C20 N2 C14 107.2(3)
C20 N2 Ir 113.8(2)
C14 N2 Ir 138.8(2)
C6 C1 N1 106.9(3)
C6 C1 C2 120.5(4)
N1 C1 C2 132.5(3)
C3 C2 C1 116.6(4)
C3 C2 H2A 121.7
C1 C2 H2A 121.7
C2 C3 C4 121.7(4)
C2 C3 H3A 119.2
C4 C3 H3A 119.2
C5 C4 C3 122.3(4)
C5 C4 H4A 118.9
C3 C4 H4A 118.9
C6 C5 C4 114.4(4)
C6 C5 H5A 122.8
C4 C5 H5A 122.8
C1 C6 C5 124.4(4)
C1 C6 O1 108.7(3)
C5 C6 O1 126.9(4)
N1 C7 O1 113.7(3)
N1 C7 C8 121.0(3)
O1 C7 C8 125.3(3)
C9 C8 C13 125.9(3)
C9 C8 C7 123.2(3)
C13 C8 C7 110.9(3)
C10 C9 C8 115.2(3)
C10 C9 H9A 122.4
C8 C9 H9A 122.4
F1 C10 C11 118.4(4)
F1 C10 C9 118.5(3)
C11 C10 C9 123.1(4)
C12 C11 C10 117.3(4)
C12 C11 H11A 121.3
C10 C11 H11A 121.3
F2 C12 C11 115.7(3)
F2 C12 C13 118.7(3)
C11 C12 C13 125.6(4)
C12 C13 C8 112.8(3)
C12 C13 Ir 132.3(3)
C8 C13 Ir 114.8(3)
C15 C14 C19 120.3(3)
C15 C14 N2 133.6(3)
C19 C14 N2 106.0(3)
C14 C15 C16 116.6(3)
C14 C15 H15A 121.7
C16 C15 H15A 121.7
C15 C16 C17 122.5(4)
C15 C16 H16A 118.7
C17 C16 H16A 118.7
C16 C17 C18 121.2(4)
C16 C17 H17A 119.4
C18 C17 H17A 119.4
C19 C18 C17 115.3(4)
C19 C18 H18A 122.4
C17 C18 H18A 122.4
C18 C19 O2 127.5(3)
C18 C19 C14 124.1(3)
O2 C19 C14 108.4(3)
N2 C20 O2 112.9(3)
N2 C20 C21 122.0(3)
O2 C20 C21 125.0(3)
C26 C21 C20 112.2(3)
C26 C21 C22 124.2(3)
C20 C21 C22 123.5(3)
C23 C22 C21 116.0(3)
C23 C22 H22A 122.0
C21 C22 H22A 122.0
F3 C23 C22 119.3(3)
F3 C23 C24 117.4(3)
C22 C23 C24 123.3(3)
C25 C24 C23 116.8(3)
C25 C24 H24A 121.6
C23 C24 H24A 121.6
F4 C25 C26 119.5(3)
F4 C25 C24 115.4(3)
C26 C25 C24 125.1(4)
C25 C26 C21 114.5(3)
C25 C26 Ir 132.1(3)
C21 C26 Ir 113.4(3)
C28 C27 C32 117.8(3)
C28 C27 Ir 122.1(3)
C32 C27 Ir 120.1(3)
C29 C28 C27 120.0(3)
C29 C28 H28A 120.0
C27 C28 H28A 120.0
C30 C29 C28 123.2(3)
C30 C29 Br1 118.3(3)
C28 C29 Br1 118.5(3)
C31 C30 C29 115.9(3)
C31 C30 H30A 122.1
C29 C30 H30A 122.1
C30 C31 C32 123.4(3)
C30 C31 Br2 119.1(3)
C32 C31 Br2 117.5(3)
C31 C32 C27 119.7(3)
C31 C32 H32A 120.2
C27 C32 H32A 120.2
O3 C33 Ir 177.5(4)

loop_
_geom_bond_atom_site_label_1
_geom_bond_atom_site_label_2
_geom_bond_distance
Ir C33 1.906(4)
Ir N1 2.047(3)
Ir N2 2.065(3)
Ir C13 2.090(4)
Ir C27 2.114(3)
Ir C26 2.128(3)
Br1 C29 1.906(4)
Br2 C31 1.906(4)
F1 C10 1.352(4)
F2 C12 1.362(4)
F3 C23 1.357(4)
F4 C25 1.368(4)
O1 C7 1.361(4)
O1 C6 1.389(5)
O2 C20 1.360(4)
O2 C19 1.383(4)
O3 C33 1.140(4)
N1 C7 1.299(4)
N1 C1 1.396(4)
N2 C20 1.311(4)
N2 C14 1.406(4)
C1 C6 1.375(5)
C1 C2 1.396(5)
C2 C3 1.383(5)
C2 H2A 0.9500
C3 C4 1.396(5)
C3 H3A 0.9500
C4 C5 1.394(6)
C4 H4A 0.9500
C5 C6 1.385(5)
C5 H5A 0.9500
C7 C8 1.431(5)
C8 C9 1.404(5)
C8 C13 1.407(5)
C9 C10 1.390(5)
C9 H9A 0.9500
C10 C11 1.381(5)
C11 C12 1.377(5)
C11 H11A 0.9500
C12 C13 1.389(5)
C14 C15 1.382(5)
C14 C19 1.401(5)
C15 C16 1.396(5)
C15 H15A 0.9500
C16 C17 1.397(5)
C16 H16A 0.9500
C17 C18 1.403(5)
C17 H17A 0.9500
C18 C19 1.382(5)
C18 H18A 0.9500
C20 C21 1.414(5)
C21 C26 1.399(5)
C21 C22 1.416(5)
C22 C23 1.367(5)
C22 H22A 0.9500
C23 C24 1.387(5)
C24 C25 1.384(5)
C24 H24A 0.9500
C25 C26 1.372(5)
C27 C28 1.405(5)
C27 C32 1.407(5)
C28 C29 1.391(5)
C28 H28A 0.9500
C29 C30 1.385(5)
C30 C31 1.384(5)
C30 H30A 0.9500
C31 C32 1.393(5)
C32 H32A 0.9500
